data_7002365
loop_
_publ_author_name
'Kedarnath, G.'
'Jain, Vimal K.'
'Wadawale, Amey'
'Dey, Gautam K.'

_publ_section_title
;
 Bis(3-methyl-2-pyridyl)ditelluride and pyridyl tellurolate complexes
 of zinc, cadmium, mercury: Synthesis, characterization and their
 conversion to metal telluride nanoparticles
;
_journal_issue 39
_journal_name_full 'Dalton Transactions'
_journal_page_first 8378
_journal_page_last 8385
_journal_paper_doi 10.1039/b910466f
_journal_year 2009
_chemical_formula_sum 'C16 H24 Cd N4 Te2'
_chemical_formula_weight 639.99
_chemical_name_systematic
;
?
;
_space_group_IT_number 15
_symmetry_cell_setting monoclinic
_symmetry_Int_Tables_number 15
_symmetry_space_group_name_Hall '-C 2yc'
_symmetry_space_group_name_H-M 'C 1 2/c 1'
_atom_sites_solution_hydrogens geom
_atom_sites_solution_primary direct
_atom_sites_solution_secondary difmap
_audit_creation_method SHELXL-97
_cell_angle_alpha 90.00
_cell_angle_beta 105.382(16)
_cell_angle_gamma 90.00
_cell_formula_units_Z 4
_cell_length_a 20.900(5)
_cell_length_b 7.3572(11)
_cell_length_c 14.250(3)
_cell_measurement_reflns_used 25
_cell_measurement_temperature 298(2)
_cell_measurement_theta_max 16.1
_cell_measurement_theta_min 10.3
_cell_volume 2112.7(8)
_computing_cell_refinement WINAFC
_computing_data_collection WINAFC
_computing_data_reduction 'CRYSTAL STRUCTURE'
_computing_molecular_graphics 'ORTEP-3 FOR WINDOWS'
_computing_publication_material 'WINGX 1.70.01'
_computing_structure_refinement 'SHELXL-97 (Sheldrick, 1997)'
_computing_structure_solution 'DIRDIF-99 FOR WINDOWS'
_diffrn_ambient_temperature 298(2)
_diffrn_measured_fraction_theta_full 1.000
_diffrn_measured_fraction_theta_max 1.000
_diffrn_measurement_device_type 'Rigaku AFC7S'
_diffrn_measurement_method \w
_diffrn_radiation_monochromator graphite
_diffrn_radiation_source 'fine-focus sealed tube'
_diffrn_radiation_type MoK\a
_diffrn_radiation_wavelength 0.71073
_diffrn_reflns_av_R_equivalents 0.0430
_diffrn_reflns_av_sigmaI/netI 0.0401
_diffrn_reflns_limit_h_max 27
_diffrn_reflns_limit_h_min -15
_diffrn_reflns_limit_k_max 5
_diffrn_reflns_limit_k_min -9
_diffrn_reflns_limit_l_max 17
_diffrn_reflns_limit_l_min -18
_diffrn_reflns_number 3266
_diffrn_reflns_theta_full 27.48
_diffrn_reflns_theta_max 27.48
_diffrn_reflns_theta_min 2.95
_diffrn_standards_decay_% -5.93
_diffrn_standards_interval_count 150
_diffrn_standards_number 3
_exptl_absorpt_coefficient_mu 3.745
_exptl_absorpt_correction_T_max 0.8349
_exptl_absorpt_correction_T_min 0.2561
_exptl_absorpt_correction_type psi-scan
_exptl_absorpt_process_details '(North, Phillips & Mathews, 1968)'
_exptl_crystal_colour colourless
_exptl_crystal_density_diffrn 2.012
_exptl_crystal_density_method 'not measured'
_exptl_crystal_description plate
_exptl_crystal_F_000 1200
_exptl_crystal_size_max 0.50
_exptl_crystal_size_mid 0.10
_exptl_crystal_size_min 0.05
_refine_diff_density_max 1.536
_refine_diff_density_min -0.834
_refine_diff_density_rms 0.146
_refine_ls_extinction_coef 0.0022(2)
_refine_ls_extinction_expression Fc^*^=kFc[1+0.001xFc^2^\l^3^/sin(2\q)]^-1/4^
_refine_ls_extinction_method SHELXL
_refine_ls_goodness_of_fit_ref 1.027
_refine_ls_hydrogen_treatment mixed
_refine_ls_matrix_type full
_refine_ls_number_parameters 130
_refine_ls_number_reflns 2433
_refine_ls_number_restraints 0
_refine_ls_restrained_S_all 1.027
_refine_ls_R_factor_all 0.0558
_refine_ls_R_factor_gt 0.0399
_refine_ls_shift/su_max 0.000
_refine_ls_shift/su_mean 0.000
_refine_ls_structure_factor_coef Fsqd
_refine_ls_weighting_details 'calc w=1/[\s^2^(Fo^2^)+(0.0675P)^2^+5.1667P] where P=(Fo^2^+2Fc^2^)/3'
_refine_ls_weighting_scheme calc
_refine_ls_wR_factor_gt 0.1070
_refine_ls_wR_factor_ref 0.1162
_reflns_number_gt 1920
_reflns_number_total 2433
_reflns_threshold_expression >2sigma(I)
_cod_data_source_file b910466f.txt
_cod_data_source_block gk-11
_cod_original_cell_volume 2112.6(7)
_cod_database_code 7002365

loop_
_symmetry_equiv_pos_as_xyz
'x, y, z'
'-x, y, -z+1/2'
'x+1/2, y+1/2, z'
'-x+1/2, y+1/2, -z+1/2'
'-x, -y, -z'
'x, -y, z-1/2'
'-x+1/2, -y+1/2, -z'
'x+1/2, -y+1/2, z-1/2'

loop_
_atom_site_label
_atom_site_type_symbol
_atom_site_fract_x
_atom_site_fract_y
_atom_site_fract_z
_atom_site_U_iso_or_equiv
_atom_site_adp_type
_atom_site_occupancy
_atom_site_symmetry_multiplicity
_atom_site_calc_flag
_atom_site_refinement_flags
_atom_site_disorder_assembly
_atom_site_disorder_group
Te1 Te 0.068585(19) 0.06759(6) 0.12299(3) 0.04847(18) Uani 1 1 d . . .
Cd1 Cd 0.0000 0.20270(7) 0.2500 0.0415(2) Uani 1 2 d S . .
N1 N 0.1290(3) 0.0419(7) 0.3348(4) 0.0539(12) Uani 1 1 d . . .
N2 N 0.0614(3) 0.4632(7) 0.3348(4) 0.0578(14) Uani 1 1 d . . .
C1 C 0.1435(3) 0.0097(8) 0.2512(4) 0.0445(12) Uani 1 1 d . . .
C2 C 0.2046(4) -0.0617(11) 0.2492(6) 0.067(2) Uani 1 1 d . . .
C5 C 0.1749(4) 0.0070(13) 0.4178(6) 0.074(2) Uani 1 1 d . . .
C4 C 0.2374(4) -0.0573(13) 0.4205(7) 0.082(3) Uani 1 1 d . . .
C7 C 0.1242(3) 0.4943(11) 0.3083(6) 0.0688(19) Uani 1 1 d . . .
H7A H 0.1150 0.5107 0.2391 0.103 Uiso 1 1 calc R . .
H7B H 0.1528 0.3913 0.3276 0.103 Uiso 1 1 calc R . .
H7C H 0.1455 0.6011 0.3408 0.103 Uiso 1 1 calc R . .
C3 C 0.2518(4) -0.0932(14) 0.3351(8) 0.085(3) Uani 1 1 d . . .
C8 C 0.0166(4) 0.6193(11) 0.3029(8) 0.094(3) Uani 1 1 d . . .
C6 C 0.0743(5) 0.4382(13) 0.4396(7) 0.089(3) Uani 1 1 d . . .
H6A H 0.1035 0.3363 0.4596 0.133 Uiso 1 1 calc R . .
H6B H 0.0333 0.4160 0.4558 0.133 Uiso 1 1 calc R . .
H6C H 0.0948 0.5457 0.4725 0.133 Uiso 1 1 calc R . .
H1 H 0.211(4) -0.079(11) 0.197(6) 0.07(3) Uiso 1 1 d . . .
H3 H 0.263(5) -0.067(12) 0.479(8) 0.11(4) Uiso 1 1 d . . .
H8B H -0.020(4) 0.597(9) 0.337(5) 0.06(2) Uiso 1 1 d . . .
H4 H 0.163(4) 0.045(10) 0.480(6) 0.08(2) Uiso 1 1 d . . .
H8A H 0.044(4) 0.745(12) 0.326(6) 0.09(2) Uiso 1 1 d . . .
H2 H 0.286(5) -0.143(14) 0.334(7) 0.10(3) Uiso 1 1 d . . .

loop_
_atom_site_aniso_label
_atom_site_aniso_U_11
_atom_site_aniso_U_22
_atom_site_aniso_U_33
_atom_site_aniso_U_23
_atom_site_aniso_U_13
_atom_site_aniso_U_12
Te1 0.0441(3) 0.0541(3) 0.0495(3) -0.00150(15) 0.01645(17) 0.00397(16)
Cd1 0.0394(3) 0.0350(3) 0.0544(3) 0.000 0.0198(2) 0.000
N1 0.052(3) 0.060(3) 0.053(3) 0.003(2) 0.021(2) 0.003(3)
N2 0.045(3) 0.048(3) 0.084(4) -0.023(3) 0.023(3) -0.008(2)
C1 0.039(3) 0.039(3) 0.059(3) 0.005(2) 0.019(2) -0.003(2)
C2 0.047(4) 0.082(5) 0.077(5) 0.013(4) 0.025(3) 0.018(3)
C5 0.078(5) 0.083(5) 0.060(4) 0.009(4) 0.017(4) -0.001(5)
C4 0.061(5) 0.088(6) 0.083(6) 0.032(5) -0.006(4) -0.005(4)
C7 0.050(4) 0.051(4) 0.108(6) -0.012(4) 0.025(4) -0.015(3)
C3 0.038(4) 0.092(6) 0.124(8) 0.037(5) 0.019(4) 0.016(4)
C8 0.061(5) 0.041(4) 0.179(10) -0.034(5) 0.027(6) 0.003(3)
C6 0.078(6) 0.099(7) 0.094(6) -0.050(5) 0.030(5) -0.017(5)

loop_
_atom_type_symbol
_atom_type_description
_atom_type_scat_dispersion_real
_atom_type_scat_dispersion_imag
_atom_type_scat_source
C C 0.0033 0.0016 'International Tables Vol C Tables 4.2.6.8 and 6.1.1.4'
H H 0.0000 0.0000 'International Tables Vol C Tables 4.2.6.8 and 6.1.1.4'
N N 0.0061 0.0033 'International Tables Vol C Tables 4.2.6.8 and 6.1.1.4'
Te Te -0.5308 1.6751 'International Tables Vol C Tables 4.2.6.8 and 6.1.1.4'
Cd Cd -0.8075 1.2024 'International Tables Vol C Tables 4.2.6.8 and 6.1.1.4'

loop_
_geom_angle_atom_site_label_1
_geom_angle_atom_site_label_2
_geom_angle_atom_site_label_3
_geom_angle
_geom_angle_site_symmetry_1
_geom_angle_site_symmetry_3
_geom_angle_publ_flag
C1 Te1 Cd1 84.28(15) . . ?
N2 Cd1 N2 76.5(3) . 2 ?
N2 Cd1 Te1 104.67(13) . 2 ?
N2 Cd1 Te1 108.04(12) 2 2 ?
N2 Cd1 Te1 108.04(12) . . ?
N2 Cd1 Te1 104.67(13) 2 . ?
Te1 Cd1 Te1 138.00(3) 2 . ?
C1 N1 C5 118.7(6) . . ?
C6 N2 C8 110.1(7) . . ?
C6 N2 C7 110.3(6) . . ?
C8 N2 C7 109.6(7) . . ?
C6 N2 Cd1 109.8(4) . . ?
C8 N2 Cd1 104.6(5) . . ?
C7 N2 Cd1 112.4(4) . . ?
N1 C1 C2 121.1(6) . . ?
N1 C1 Te1 116.6(4) . . ?
C2 C1 Te1 122.2(5) . . ?
C3 C2 C1 119.5(8) . . ?
C3 C2 H1 123(6) . . ?
C1 C2 H1 118(6) . . ?
N1 C5 C4 122.8(8) . . ?
N1 C5 H4 115(5) . . ?
C4 C5 H4 121(5) . . ?
C3 C4 C5 118.5(8) . . ?
C3 C4 H3 129(7) . . ?
C5 C4 H3 113(7) . . ?
N2 C7 H7A 109.5 . . ?
N2 C7 H7B 109.5 . . ?
H7A C7 H7B 109.5 . . ?
N2 C7 H7C 109.5 . . ?
H7A C7 H7C 109.5 . . ?
H7B C7 H7C 109.5 . . ?
C4 C3 C2 119.3(8) . . ?
C4 C3 H2 121(7) . . ?
C2 C3 H2 119(7) . . ?
N2 C8 C8 113.6(7) . 2 ?
N2 C8 H8B 103(4) . . ?
C8 C8 H8B 106(4) 2 . ?
N2 C8 H8A 109(4) . . ?
C8 C8 H8A 112(4) 2 . ?
H8B C8 H8A 113(6) . . ?
N2 C6 H6A 109.5 . . ?
N2 C6 H6B 109.5 . . ?
H6A C6 H6B 109.5 . . ?
N2 C6 H6C 109.5 . . ?
H6A C6 H6C 109.5 . . ?
H6B C6 H6C 109.5 . . ?

loop_
_geom_bond_atom_site_label_1
_geom_bond_atom_site_label_2
_geom_bond_distance
_geom_bond_site_symmetry_2
_geom_bond_publ_flag
Te1 C1 2.111(6) . ?
Te1 Cd1 2.7739(6) . ?
Cd1 N2 2.441(5) . ?
Cd1 N2 2.441(5) 2 ?
Cd1 Te1 2.7739(6) 2 ?
N1 C1 1.326(7) . ?
N1 C5 1.336(10) . ?
N2 C6 1.457(11) . ?
N2 C8 1.475(10) . ?
N2 C7 1.477(8) . ?
C1 C2 1.389(8) . ?
C2 C3 1.372(12) . ?
C2 H1 0.80(7) . ?
C5 C4 1.379(12) . ?
C5 H4 1.02(8) . ?
C4 C3 1.355(14) . ?
C4 H3 0.86(11) . ?
C7 H7A 0.9600 . ?
C7 H7B 0.9600 . ?
C7 H7C 0.9600 . ?
C3 H2 0.81(10) . ?
C8 C8 1.48(2) 2 ?
C8 H8B 1.02(6) . ?
C8 H8A 1.09(9) . ?
C6 H6A 0.9600 . ?
C6 H6B 0.9600 . ?
C6 H6C 0.9600 . ?

loop_
_geom_torsion_atom_site_label_1
_geom_torsion_atom_site_label_2
_geom_torsion_atom_site_label_3
_geom_torsion_atom_site_label_4
_geom_torsion
_geom_torsion_site_symmetry_1
_geom_torsion_site_symmetry_2
_geom_torsion_site_symmetry_3
_geom_torsion_site_symmetry_4
_geom_torsion_publ_flag
C1 Te1 Cd1 N2 64.2(2) . . . . ?
C1 Te1 Cd1 N2 144.5(2) . . . 2 ?
C1 Te1 Cd1 Te1 -75.18(15) . . . 2 ?
N2 Cd1 N2 C6 132.3(6) 2 . . . ?
Te1 Cd1 N2 C6 26.9(5) 2 . . . ?
Te1 Cd1 N2 C6 -126.4(5) . . . . ?
N2 Cd1 N2 C8 14.2(5) 2 . . . ?
Te1 Cd1 N2 C8 -91.2(6) 2 . . . ?
Te1 Cd1 N2 C8 115.5(5) . . . . ?
N2 Cd1 N2 C7 -104.6(6) 2 . . . ?
Te1 Cd1 N2 C7 149.9(5) 2 . . . ?
Te1 Cd1 N2 C7 -3.3(5) . . . . ?
C5 N1 C1 C2 1.0(10) . . . . ?
C5 N1 C1 Te1 179.9(6) . . . . ?
Cd1 Te1 C1 N1 4.9(4) . . . . ?
Cd1 Te1 C1 C2 -176.2(6) . . . . ?
N1 C1 C2 C3 -2.4(11) . . . . ?
Te1 C1 C2 C3 178.8(6) . . . . ?
C1 N1 C5 C4 1.5(12) . . . . ?
N1 C5 C4 C3 -2.6(14) . . . . ?
C5 C4 C3 C2 1.1(14) . . . . ?
C1 C2 C3 C4 1.3(13) . . . . ?
C6 N2 C8 C8 -161.1(9) . . . 2 ?
C7 N2 C8 C8 77.5(10) . . . 2 ?
Cd1 N2 C8 C8 -43.2(10) . . . 2 ?
